data_4320635
loop_
_publ_author_name
'F. Albert Cotton'
'Chun Lin'
'Carlos A. Murillo'

_publ_section_title
;
 Neutral Dodecanuclear Supramolecular Complexes Containing Dimetal Units
 Linked by the Trimesate Anion
;
_journal_name_full 'Inorganic Chemistry'
_journal_page_first 6413
_journal_page_last 6417
_journal_paper_doi 10.1021/ic0104959
_journal_volume 40
_journal_year 2001
_chemical_formula_moiety '[Rh2(DAniF)2]6[C6H3(CO2)3]4[ax-CH3CN]7.5(CH3CN)6.4'
_chemical_formula_sum 'C243.8 H233.7 N37.9 O48 Rh12'
_chemical_formula_weight 5697.51
_chemical_name_systematic
;
  ?
;
_space_group_IT_number 2
_symmetry_cell_setting triclinic
_symmetry_space_group_name_Hall '-P 1'
_symmetry_space_group_name_H-M 'P -1'
_atom_sites_solution_hydrogens geom
_atom_sites_solution_primary direct
_atom_sites_solution_secondary difmap
_audit_creation_method SHELXL-97
_cell_angle_alpha 104.436(1)
_cell_angle_beta 104.354(1)
_cell_angle_gamma 94.403(1)
_cell_formula_units_Z 2
_cell_length_a 20.3608(8)
_cell_length_b 20.6954(9)
_cell_length_c 37.555(2)
_cell_measurement_reflns_used 8094
_cell_measurement_temperature 293(2)
_cell_measurement_theta_max 24.37
_cell_measurement_theta_min 2.21
_cell_volume 14683.8(12)
_computing_cell_refinement SAINT
_computing_data_collection SMART
_computing_data_reduction SAINT
_computing_molecular_graphics 'XP (Siemens, 1990)'
_computing_publication_material 'SHELXL-97 (Sheldrick, 1997)'
_computing_structure_refinement 'SHELXL-97 (Sheldrick, 1997)'
_computing_structure_solution 'SHELXS-97 (Sheldrick, 1990)'
_diffrn_ambient_temperature 293(2)
_diffrn_measurement_device_type 'Bruker SMART area detector'
_diffrn_measurement_method 'Ellipsoid-mask fitting'
_diffrn_radiation_monochromator graphite
_diffrn_radiation_source 'normal-focus sealed tube'
_diffrn_radiation_type MoK\a
_diffrn_radiation_wavelength 0.71073
_diffrn_reflns_av_R_equivalents 0.0458
_diffrn_reflns_av_sigmaI/netI 0.0791
_diffrn_reflns_limit_h_max 21
_diffrn_reflns_limit_h_min -21
_diffrn_reflns_limit_k_max 22
_diffrn_reflns_limit_k_min -22
_diffrn_reflns_limit_l_max 40
_diffrn_reflns_limit_l_min -40
_diffrn_reflns_number 67254
_diffrn_reflns_theta_max 22.50
_diffrn_reflns_theta_min 1.75
_diffrn_standards_number 'none (area detector data)'
_exptl_absorpt_coefficient_mu 0.724
_exptl_absorpt_correction_T_max 0.862
_exptl_absorpt_correction_T_min 0.672
_exptl_absorpt_correction_type multi-scan
_exptl_crystal_colour dark
_exptl_crystal_density_diffrn 1.289
_exptl_crystal_density_method 'not measured'
_exptl_crystal_description plate
_exptl_crystal_F_000 5772
_exptl_crystal_size_max 0.50
_exptl_crystal_size_mid 0.32
_exptl_crystal_size_min 0.16
_refine_ls_extinction_method none
_refine_ls_goodness_of_fit_ref 1.040
_refine_ls_hydrogen_treatment noref
_refine_ls_matrix_type full
_refine_ls_number_parameters 1286
_refine_ls_number_reflns 38181
_refine_ls_number_restraints 516
_refine_ls_restrained_S_all 1.037
_refine_ls_R_factor_all 0.1479
_refine_ls_R_factor_gt 0.0888
_refine_ls_shift/su_max 0.073
_refine_ls_shift/su_mean 0.005
_refine_ls_structure_factor_coef Fsqd
_refine_ls_weighting_details 'w=1/[\s^2^(Fo^2^)+(0.1609P)^2^+90.1981P] where P=(Fo^2^+2Fc^2^)/3'
_refine_ls_weighting_scheme calc
_refine_ls_wR_factor_gt 0.2376
_refine_ls_wR_factor_ref 0.3053
_reflns_number_gt 22370
_reflns_number_total 38181
_reflns_threshold_expression >2sigma(I)
_cod_data_source_file ic0104959_2.cif
_cod_data_source_block xl
_cod_depositor_comments
;
The following automatic conversions were performed:

'_geom_bond_publ_flag' value 'Y' changed to 'y' according to the
built-in table from CIF Core dictionary named 'cif_core.dic' version
2.4.1 from 2010-06-29 (6 times).

Automatic conversion script
Id: cif_fix_values 1646 2011-03-28 12:23:43Z adriana 

The following automatic conversions were performed:

'_refine_ls_weighting_scheme' value 'calc
w=1/[\s^2^(Fo^2^)+(0.1609P)^2^+90.1981P] where P=(Fo^2^+2Fc^2^)/3'
was changed to 'calc'. New tag '_refine_ls_weighting_details' was
created. The value of the new tag was set to
'w=1/[\s^2^(Fo^2^)+(0.1609P)^2^+90.1981P] where P=(Fo^2^+2Fc^2^)/3'.

Automatic conversion script
Id: cif_fix_values 3143 2015-03-26 13:38:13Z robertas 
;
_cod_original_cell_volume 14684(1)
_cod_original_formula_sum 'C243.80 H233.70 N37.90 O48 Rh12'
_cod_database_code 4320635

loop_
_symmetry_equiv_pos_as_xyz
'x, y, z'
'-x, -y, -z'

loop_
_atom_site_label
_atom_site_type_symbol
_atom_site_fract_x
_atom_site_fract_y
_atom_site_fract_z
_atom_site_U_iso_or_equiv
_atom_site_adp_type
_atom_site_occupancy
_atom_site_calc_flag
_atom_site_refinement_flags
_atom_site_disorder_assembly
_atom_site_disorder_group
Rh1 Rh 0.76336(6) 1.98548(5) 0.13237(3) 0.0551(3) Uani 1 d . . .
Rh2 Rh 0.74957(6) 2.03675(5) 0.07981(3) 0.0543(3) Uani 1 d . . .
Rh3 Rh 0.75267(6) 2.19894(6) 0.34560(3) 0.0585(3) Uani 1 d . . .
Rh4 Rh 0.74278(6) 2.31822(6) 0.35904(3) 0.0580(3) Uani 1 d . . .
Rh5 Rh 1.04901(5) 2.32671(5) 0.07786(3) 0.0496(3) Uani 1 d . . .
Rh6 Rh 1.15393(5) 2.36236(5) 0.13016(3) 0.0510(3) Uani 1 d . . .
Rh7 Rh 0.68140(5) 2.44271(5) 0.12044(3) 0.0477(3) Uani 1 d . . .
Rh8 Rh 0.68398(5) 2.50401(5) 0.18519(3) 0.0518(3) Uani 1 d . . .
Rh9 Rh 1.21532(5) 2.16733(6) 0.30783(3) 0.0578(3) Uani 1 d . . .
Rh10 Rh 1.12377(5) 2.08069(6) 0.30413(3) 0.0568(3) Uani 1 d . . .
Rh11 Rh 1.04499(5) 2.60030(5) 0.35878(3) 0.0538(3) Uani 1 d . . .
Rh12 Rh 1.15110(5) 2.56768(6) 0.34600(3) 0.0546(3) Uani 1 d . . .
N1 N 0.6608(6) 1.9495(6) 0.1120(3) 0.064(3) Uiso 1 d U . .
N2 N 0.6538(6) 1.9880(6) 0.0580(3) 0.065(3) Uiso 1 d U . .
N3 N 0.7879(6) 1.9034(6) 0.0986(3) 0.064(3) Uiso 1 d U . .
N4 N 0.7832(6) 1.9575(6) 0.0503(3) 0.067(3) Uiso 1 d U . .
N5 N 0.7750(6) 2.2086(6) 0.4016(3) 0.067(3) Uiso 1 d U . .
N6 N 0.7760(6) 2.3237(6) 0.4151(4) 0.075(3) Uiso 1 d U . .
N7 N 0.6519(6) 2.1781(6) 0.3421(3) 0.067(3) Uiso 1 d U . .
N8 N 0.6440(6) 2.2931(7) 0.3572(4) 0.074(3) Uiso 1 d U . .
N9 N 1.0802(5) 2.4001(5) 0.0568(3) 0.057(3) Uiso 1 d U . .
N10 N 1.1720(5) 2.4421(6) 0.1112(3) 0.059(3) Uiso 1 d U . .
N11 N 1.1011(6) 2.2652(6) 0.0486(3) 0.061(3) Uiso 1 d U . .
N12 N 1.2025(5) 2.3047(5) 0.0960(3) 0.057(3) Uiso 1 d U . .
N13 N 0.6754(6) 2.5311(6) 0.1060(3) 0.061(3) Uiso 1 d U . .
N14 N 0.6834(5) 2.5896(5) 0.1690(3) 0.058(3) Uiso 1 d U . .
N15 N 0.5778(5) 2.4227(5) 0.1091(3) 0.056(3) Uiso 1 d U . .
N16 N 0.5802(5) 2.4840(5) 0.1701(3) 0.057(3) Uiso 1 d U . .
N17 N 1.2612(5) 2.0932(6) 0.2827(3) 0.058(3) Uiso 1 d U . .
N18 N 1.1824(6) 2.0110(6) 0.2875(3) 0.065(3) Uiso 1 d U . .
N19 N 1.2634(6) 2.1562(6) 0.3596(3) 0.069(3) Uiso 1 d U . .
N20 N 1.1665(6) 2.0884(6) 0.3603(3) 0.065(3) Uiso 1 d U . .
N21 N 1.0958(6) 2.6333(6) 0.4145(3) 0.063(3) Uiso 1 d U . .
N22 N 1.1906(6) 2.5840(6) 0.4027(3) 0.060(3) Uiso 1 d U . .
N23 N 1.0714(6) 2.6906(6) 0.3508(3) 0.070(3) Uiso 1 d U . .
N24 N 1.1799(6) 2.6641(6) 0.3493(3) 0.065(3) Uiso 1 d U . .
O1 O 0.4994(10) 1.8519(10) 0.1942(6) 0.172(7) Uiso 1 d U . .
O2 O 0.5110(9) 1.9820(9) -0.0911(5) 0.150(6) Uiso 1 d U . .
O3 O 0.8963(9) 1.7005(9) 0.1605(5) 0.164(6) Uiso 1 d U . .
O4 O 0.7940(9) 1.9420(10) -0.0994(6) 0.165(6) Uiso 1 d U . .
O9 O 0.9586(7) 2.4094(7) -0.0925(4) 0.124(5) Uiso 1 d U . .
O11 O 0.9694(9) 2.0521(10) -0.0815(5) 0.159(6) Uiso 1 d U . .
O12 O 1.4804(10) 2.2715(10) 0.1420(6) 0.180(7) Uiso 1 d U . .
O13 O 0.7261(9) 2.5842(9) -0.0255(5) 0.158(6) Uiso 1 d U . .
O14 O 0.6752(9) 2.8280(9) 0.2798(6) 0.163(6) Uiso 1 d U . .
O15 O 0.4123(8) 2.2291(8) -0.0222(4) 0.129(5) Uiso 1 d U . .
O17 O 1.4772(10) 2.1400(10) 0.2199(5) 0.169(6) Uiso 1 d U . .
O18 O 1.0856(10) 1.7310(11) 0.2538(6) 0.179(7) Uiso 1 d U . .
O20 O 1.0297(11) 1.9900(11) 0.4520(6) 0.189(7) Uiso 1 d U . .
O22 O 1.4194(14) 2.4838(16) 0.4798(8) 0.249(11) Uiso 1 d U . .
O23 O 0.8863(9) 2.8680(10) 0.3164(5) 0.160(6) Uiso 1 d U . .
O101 O 0.8657(4) 2.0294(5) 0.1498(3) 0.060(2) Uiso 1 d U . .
O102 O 0.8487(4) 2.0858(4) 0.1044(3) 0.061(2) Uiso 1 d U . .
O103 O 0.7418(4) 2.0730(5) 0.1648(3) 0.062(2) Uiso 1 d U . .
O104 O 0.7171(4) 2.1173(4) 0.1136(2) 0.056(2) Uiso 1 d U . .
O105 O 0.7299(4) 2.1954(5) 0.2887(2) 0.060(2) Uiso 1 d U . .
O106 O 0.7132(4) 2.3041(5) 0.3004(3) 0.062(2) Uiso 1 d U . .
O107 O 0.8551(5) 2.2255(5) 0.3492(3) 0.063(2) Uiso 1 d U . .
O108 O 0.8426(5) 2.3356(5) 0.3577(3) 0.075(3) Uiso 1 d U . .
O109 O 1.0260(4) 2.2540(4) 0.1036(2) 0.057(2) Uiso 1 d U . .
O110 O 1.1271(4) 2.2814(4) 0.1489(2) 0.058(2) Uiso 1 d U . .
O111 O 1.0027(4) 2.3925(4) 0.1126(2) 0.053(2) Uiso 1 d U . .
O112 O 1.0984(4) 2.4175(4) 0.1622(2) 0.055(2) Uiso 1 d U . .
O113 O 0.6895(4) 2.3580(4) 0.1400(2) 0.054(2) Uiso 1 d U . .
O114 O 0.6856(4) 2.4145(4) 0.1991(2) 0.058(2) Uiso 1 d U . .
O115 O 0.7882(4) 2.4639(4) 0.1375(2) 0.053(2) Uiso 1 d U . .
O116 O 0.7890(4) 2.5163(4) 0.1984(2) 0.059(2) Uiso 1 d U . .
O117 O 1.1601(4) 2.2378(4) 0.3319(2) 0.060(2) Uiso 1 d U . .
O118 O 1.0686(5) 2.1570(5) 0.3198(3) 0.064(2) Uiso 1 d U . .
O119 O 1.1593(5) 2.1727(5) 0.2550(3) 0.062(2) Uiso 1 d U . .
O120 O 1.0840(4) 2.0802(5) 0.2478(3) 0.061(2) Uiso 1 d U . .
O121 O 0.9977(4) 2.5622(4) 0.3004(2) 0.057(2) Uiso 1 d U . .
O122 O 1.1008(4) 2.5503(4) 0.2880(2) 0.057(2) Uiso 1 d U . .
O123 O 1.0242(4) 2.5039(4) 0.3642(3) 0.060(2) Uiso 1 d U . .
O124 O 1.1122(5) 2.4703(5) 0.3410(3) 0.062(2) Uiso 1 d U . .
C401 C 0.6272(8) 1.9547(8) 0.0778(4) 0.073(4) Uiso 1 d U . .
C402 C 0.7944(8) 1.9052(8) 0.0642(4) 0.073(4) Uiso 1 d U . .
C403 C 0.7840(8) 2.2690(8) 0.4266(5) 0.075(4) Uiso 1 d U . .
C404 C 0.6176(9) 2.2280(9) 0.3492(5) 0.082(5) Uiso 1 d U . .
C405 C 1.1345(7) 2.4467(7) 0.0776(4) 0.062(4) Uiso 1 d U . .
C406 C 1.1670(7) 2.2655(7) 0.0635(4) 0.059(4) Uiso 1 d U . .
C407 C 0.6803(7) 2.5868(7) 0.1336(4) 0.060(4) Uiso 1 d U . .
C408 C 0.5469(7) 2.4446(7) 0.1359(4) 0.065(4) Uiso 1 d U . .
C409 C 1.2386(8) 2.0302(8) 0.2780(4) 0.074(4) Uiso 1 d U . .
C410 C 1.2298(8) 2.1218(8) 0.3759(4) 0.070(4) Uiso 1 d U . .
C411 C 1.1567(8) 2.6161(8) 0.4261(4) 0.072(4) Uiso 1 d U . .
C412 C 1.1356(8) 2.7049(8) 0.3483(4) 0.070(4) Uiso 1 d U . .
C301 C 0.8849(7) 2.0722(7) 0.1339(4) 0.058(3) Uiso 1 d U . .
C302 C 0.9555(7) 2.1113(7) 0.1509(4) 0.054(3) Uiso 1 d U . .
C303 C 0.9981(7) 2.1005(7) 0.1833(4) 0.057(3) Uiso 1 d U . .
C304 C 1.0622(7) 2.1376(7) 0.2000(4) 0.056(3) Uiso 1 d U . .
C305 C 1.0877(7) 2.1854(7) 0.1829(4) 0.060(4) Uiso 1 d U . .
C306 C 1.0440(6) 2.1948(6) 0.1504(3) 0.049(3) Uiso 1 d U . .
C307 C 0.9791(7) 2.1563(7) 0.1334(4) 0.064(4) Uiso 1 d U . .
C308 C 1.1063(7) 2.1291(7) 0.2378(4) 0.053(3) Uiso 1 d U . .
C309 C 1.0679(6) 2.2481(6) 0.1325(4) 0.050(3) Uiso 1 d U . .
C311 C 0.7243(7) 2.1178(7) 0.1485(4) 0.058(3) Uiso 1 d U . .
C312 C 0.7120(6) 2.1815(6) 0.1742(4) 0.052(3) Uiso 1 d U . .
C313 C 0.7159(7) 2.1848(7) 0.2120(4) 0.056(3) Uiso 1 d U . .
C314 C 0.7099(6) 2.2446(6) 0.2373(4) 0.051(3) Uiso 1 d U . .
C315 C 0.7002(7) 2.3028(7) 0.2248(4) 0.055(3) Uiso 1 d U . .
C316 C 0.6973(6) 2.2996(6) 0.1868(3) 0.048(3) Uiso 1 d U . .
C317 C 0.7020(7) 2.2388(7) 0.1611(4) 0.059(3) Uiso 1 d U . .
C318 C 0.7179(7) 2.2466(7) 0.2789(4) 0.057(3) Uiso 1 d U . .
C319 C 0.6895(7) 2.3627(7) 0.1736(4) 0.057(3) Uiso 1 d U . .
C321 C 0.8742(7) 2.2859(7) 0.3521(4) 0.054(3) Uiso 1 d U . .
C322 C 0.9465(7) 2.3034(7) 0.3492(4) 0.057(3) Uiso 1 d U . .
C323 C 0.9884(7) 2.2539(7) 0.3431(4) 0.058(3) Uiso 1 d U . .
C324 C 1.0533(7) 2.2718(7) 0.3393(4) 0.058(3) Uiso 1 d U . .
C325 C 1.0778(7) 2.3389(7) 0.3431(4) 0.056(3) Uiso 1 d U . .
C326 C 1.0356(7) 2.3875(7) 0.3493(4) 0.056(3) Uiso 1 d U . .
C327 C 0.9717(7) 2.3714(7) 0.3534(4) 0.060(4) Uiso 1 d U . .
C328 C 1.0982(7) 2.2169(7) 0.3291(4) 0.060(4) Uiso 1 d U . .
C329 C 1.0596(7) 2.4603(7) 0.3523(4) 0.058(3) Uiso 1 d U . .
C331 C 1.0358(6) 2.4209(6) 0.1469(4) 0.049(3) Uiso 1 d U . .
C332 C 0.9983(6) 2.4576(6) 0.1727(3) 0.049(3) Uiso 1 d U . .
C333 C 0.9289(6) 2.4592(6) 0.1591(4) 0.052(3) Uiso 1 d U . .
C334 C 0.8939(6) 2.4919(6) 0.1855(3) 0.049(3) Uiso 1 d U . .
C335 C 0.9296(6) 2.5220(6) 0.2247(4) 0.051(3) Uiso 1 d U . .
C336 C 0.9981(6) 2.5184(6) 0.2370(4) 0.049(3) Uiso 1 d U . .
C337 C 1.0349(6) 2.4890(7) 0.2113(4) 0.053(3) Uiso 1 d U . .
C338 C 0.8171(7) 2.4924(7) 0.1729(4) 0.053(3) Uiso 1 d U . .
C339 C 1.0359(7) 2.5454(6) 0.2792(4) 0.052(3) Uiso 1 d U . .
C11 C 0.6213(5) 1.9215(6) 0.1325(3) 0.073(4) Uiso 1 d GU . .
C12 C 0.5788(6) 1.8599(6) 0.1156(3) 0.096(5) Uiso 1 d GU . .
C13 C 0.5376(6) 1.8355(5) 0.1352(4) 0.121(7) Uiso 1 d GU . .
C14 C 0.5388(6) 1.8727(7) 0.1718(4) 0.123(7) Uiso 1 d GU . .
C15 C 0.5812(7) 1.9343(7) 0.1887(3) 0.108(6) Uiso 1 d GU . .
C16 C 0.6225(6) 1.9587(5) 0.1691(3) 0.088(5) Uiso 1 d GU . .
C17 C 0.448(3) 1.788(3) 0.1709(15) 0.30(2) Uiso 1 d U . .
C21 C 0.6170(5) 1.9830(6) 0.0200(3) 0.072(4) Uiso 1 d GU . .
C22 C 0.5828(6) 1.9221(5) -0.0057(3) 0.094(5) Uiso 1 d GU . .
C23 C 0.5468(6) 1.9202(5) -0.0427(3) 0.106(6) Uiso 1 d GU . .
C24 C 0.5451(6) 1.9792(7) -0.0540(3) 0.103(6) Uiso 1 d GU . .
C25 C 0.5792(7) 2.0402(6) -0.0283(4) 0.132(7) Uiso 1 d GU . .
C26 C 0.6152(6) 2.0421(5) 0.0087(3) 0.097(5) Uiso 1 d GU . .
C27 C 0.4664(15) 1.9202(15) -0.1157(9) 0.164(10) Uiso 1 d U . .
C31 C 0.8146(6) 1.8505(5) 0.1136(3) 0.074(4) Uiso 1 d GU . .
C32 C 0.8785(5) 1.8333(6) 0.1116(3) 0.097(5) Uiso 1 d GU . .
C33 C 0.9037(5) 1.7828(7) 0.1270(4) 0.129(7) Uiso 1 d GU . .
C34 C 0.8650(7) 1.7494(6) 0.1446(4) 0.109(6) Uiso 1 d GU . .
C35 C 0.8011(6) 1.7666(6) 0.1467(3) 0.096(5) Uiso 1 d GU . .
C36 C 0.7759(5) 1.8171(6) 0.1312(3) 0.080(4) Uiso 1 d GU . .
C37 C 0.8656(15) 1.6744(15) 0.1861(8) 0.163(10) Uiso 1 d U . .
C41 C 0.7816(6) 1.9524(6) 0.0117(3) 0.073(4) Uiso 1 d GU . .
C42 C 0.7483(6) 1.8951(5) -0.0176(3) 0.087(5) Uiso 1 d GU . .
C43 C 0.7507(6) 1.8901(6) -0.0549(3) 0.095(5) Uiso 1 d GU . .
C44 C 0.7863(7) 1.9423(7) -0.0628(3) 0.118(7) Uiso 1 d GU . .
C45 C 0.8196(7) 1.9996(6) -0.0335(4) 0.132(7) Uiso 1 d GU . .
C46 C 0.8173(6) 2.0047(5) 0.0037(3) 0.111(6) Uiso 1 d GU . .
C47 C 0.7804(15) 1.8773(16) -0.1270(9) 0.167(10) Uiso 1 d U . .
C51 C 0.7857(16) 2.1520(11) 0.4165(8) 0.079(8) Uiso 0.58(3) d PGU A 1
C52 C 0.8141(16) 2.1004(15) 0.3969(7) 0.118(11) Uiso 0.58(3) d PGU A 1
C53 C 0.8185(18) 2.0410(13) 0.4077(8) 0.143(13) Uiso 0.58(3) d PGU A 1
C54 C 0.794(2) 2.0332(12) 0.4382(9) 0.140(13) Uiso 0.58(3) d PGDU A 1
C55 C 0.766(2) 2.0848(15) 0.4578(7) 0.136(12) Uiso 0.58(3) d PGU A 1
C56 C 0.7617(17) 2.1442(13) 0.4470(8) 0.124(11) Uiso 0.58(3) d PGU A 1
O5 O 0.798(3) 1.9772(19) 0.4536(12) 0.209(15) Uiso 0.58(3) d PGU A 1
C57A C 0.819(7) 1.922(3) 0.430(3) 0.22(3) Uiso 0.192(10) d PGDU A 1
C57B C 0.744(5) 1.953(6) 0.467(4) 0.22(3) Uiso 0.192(10) d PGU A 1
C57C C 0.854(5) 2.012(7) 0.486(3) 0.22(3) Uiso 0.192(10) d PGU . 1
C51' C 0.760(2) 2.1462(16) 0.4122(10) 0.091(11) Uiso 0.42(3) d PGU A 2
C52' C 0.784(2) 2.0895(19) 0.3946(9) 0.106(12) Uiso 0.42(3) d PGU A 2
C53' C 0.777(2) 2.0304(16) 0.4055(10) 0.154(16) Uiso 0.42(3) d PGDU A 2
C54' C 0.745(2) 2.0281(14) 0.4339(9) 0.152(16) Uiso 0.42(3) d PGDU A 2
C55' C 0.720(2) 2.0849(17) 0.4514(9) 0.122(14) Uiso 0.42(3) d PGDU A 2
C56' C 0.728(2) 2.1439(15) 0.4406(10) 0.116(13) Uiso 0.42(3) d PGU A 2
O5' O 0.738(3) 1.9683(19) 0.4452(14) 0.23(2) Uiso 0.42(3) d PGDU A 2
C57D C 0.669(4) 1.936(5) 0.430(4) 0.22(3) Uiso 0.141(10) d PGDU A 2
C57E C 0.756(9) 1.984(3) 0.4857(14) 0.22(3) Uiso 0.141(10) d PGDU A 2
C57F C 0.782(8) 1.925(4) 0.431(4) 0.22(3) Uiso 0.141(10) d PGDU A 2
C61 C 0.8095(13) 2.3885(11) 0.4427(6) 0.081(9) Uiso 0.531(16) d PGU B 1
C62 C 0.7796(10) 2.4115(11) 0.4722(7) 0.089(9) Uiso 0.531(16) d PGU B 1
C63 C 0.8083(13) 2.4719(12) 0.5001(6) 0.086(9) Uiso 0.531(16) d PGU B 1
C64 C 0.8669(13) 2.5091(10) 0.4986(7) 0.114(11) Uiso 0.531(16) d PGU B 1
C65 C 0.8967(11) 2.4861(13) 0.4692(8) 0.123(12) Uiso 0.531(16) d PGU B 1
C66 C 0.8680(13) 2.4258(14) 0.4412(7) 0.108(11) Uiso 0.531(16) d PGU B 1
O6 O 0.900(2) 2.5747(19) 0.5252(12) 0.161(12) Uiso 0.531(16) d PU B 1
C67 C 0.944(3) 2.581(3) 0.554(2) 0.165(19) Uiso 0.531(16) d PU B 1
C61' C 0.7925(16) 2.3831(13) 0.4470(7) 0.086(11) Uiso 0.469(16) d PGU B 2
C62' C 0.7487(11) 2.4305(17) 0.4528(9) 0.119(13) Uiso 0.469(16) d PGU B 2
C63' C 0.7722(16) 2.4910(15) 0.4814(10) 0.126(13) Uiso 0.469(16) d PGU B 2
C64' C 0.8395(18) 2.5041(12) 0.5042(8) 0.113(12) Uiso 0.469(16) d PGU B 2
C65' C 0.8834(12) 2.4566(16) 0.4984(8) 0.122(12) Uiso 0.469(16) d PGU B 2
C66' C 0.8598(14) 2.3961(14) 0.4699(9) 0.102(11) Uiso 0.469(16) d PGU B 2
O6' O 0.858(2) 2.569(2) 0.5349(15) 0.164(13) Uiso 0.469(16) d PU B 2
C67' C 0.894(5) 2.576(4) 0.557(2) 0.16(2) Uiso 0.469(16) d PU B 2
C71 C 0.6223(7) 2.1127(6) 0.3375(4) 0.088(5) Uiso 1 d GU . .
C72 C 0.6412(7) 2.0597(9) 0.3131(4) 0.117(7) Uiso 1 d GU . .
C73 C 0.6112(10) 1.9938(7) 0.3070(5) 0.159(9) Uiso 1 d GU . .
C74 C 0.5623(10) 1.9810(7) 0.3254(6) 0.218(13) Uiso 1 d GDU . .
C75 C 0.5434(8) 2.0340(10) 0.3499(6) 0.187(11) Uiso 1 d GU . .
C76 C 0.5734(8) 2.0999(8) 0.3559(4) 0.124(7) Uiso 1 d GU . .
O7 O 0.5305(13) 1.9112(9) 0.3177(8) 0.293(13) Uiso 1 d GU . .
C77A C 0.4599(17) 1.910(3) 0.316(3) 0.32(3) Uiso 0.33 d PGDU . .
C77B C 0.564(4) 1.885(3) 0.3477(19) 0.32(3) Uiso 0.33 d PGDU . .
C77C C 0.537(5) 1.872(2) 0.2823(17) 0.32(3) Uiso 0.33 d PGDU . .
C81 C 0.6013(14) 2.3417(13) 0.3660(9) 0.093(11) Uiso 0.528(19) d PGU C 1
C82 C 0.5405(16) 2.3392(15) 0.3385(7) 0.134(13) Uiso 0.528(19) d PGU C 1
C83 C 0.4983(13) 2.3880(18) 0.3453(9) 0.154(14) Uiso 0.528(19) d PGU C 1
C84 C 0.5170(15) 2.4391(15) 0.3795(11) 0.139(12) Uiso 0.528(19) d PGU C 1
C85 C 0.5778(17) 2.4415(14) 0.4069(7) 0.127(12) Uiso 0.528(19) d PGU C 1
C86 C 0.6200(13) 2.3928(16) 0.4002(7) 0.110(11) Uiso 0.528(19) d PGU C 1
O8 O 0.466(2) 2.485(2) 0.3846(14) 0.199(14) Uiso 0.528(19) d PU C 1
C87 C 0.496(3) 2.547(3) 0.4141(18) 0.18(2) Uiso 0.528(19) d PU C 1
C81' C 0.5968(14) 2.3433(14) 0.3589(10) 0.094(12) Uiso 0.472(19) d PGU . 2
C82' C 0.5796(17) 2.3733(17) 0.3293(8) 0.119(13) Uiso 0.472(19) d PGU . 2
C83' C 0.5418(18) 2.4265(17) 0.3325(7) 0.152(16) Uiso 0.472(19) d PGDU . 2
C84' C 0.5210(15) 2.4497(14) 0.3654(8) 0.152(14) Uiso 0.472(19) d PGDU . 2
C85' C 0.5382(19) 2.4198(16) 0.3951(8) 0.152(15) Uiso 0.472(19) d PGDU . 2
C86' C 0.5761(19) 2.3666(16) 0.3919(9) 0.125(13) Uiso 0.472(19) d PGU . 2
O8' O 0.481(2) 2.5056(18) 0.3685(12) 0.198(15) Uiso 0.472(19) d PGDU . 2
C87A C 0.517(5) 2.561(3) 0.361(4) 0.21(2) Uiso 0.157(6) d PGDU . 2
C87B C 0.472(7) 2.526(6) 0.4058(19) 0.21(2) Uiso 0.157(6) d PGDU . 2
C87C C 0.416(3) 2.485(4) 0.341(3) 0.21(2) Uiso 0.157(6) d PGDU . 2
C91 C 1.0508(5) 2.4040(5) 0.0191(2) 0.057(3) Uiso 1 d GU . .
C92 C 0.9817(4) 2.4093(5) 0.0068(3) 0.074(4) Uiso 1 d GU . .
C93 C 0.9531(4) 2.4116(6) -0.0304(3) 0.086(5) Uiso 1 d GU . .
C94 C 0.9937(5) 2.4086(6) -0.0555(2) 0.086(5) Uiso 1 d GU . .
C95 C 1.0628(5) 2.4034(6) -0.0432(3) 0.089(5) Uiso 1 d GU . .
C96 C 1.0914(4) 2.4011(6) -0.0060(3) 0.082(5) Uiso 1 d GU . .
C97 C 0.9992(13) 2.4112(13) -0.1176(8) 0.146(9) Uiso 1 d U . .
C101 C 1.2195(6) 2.4995(6) 0.1348(3) 0.080(4) Uiso 1 d GU . .
C102 C 1.2005(7) 2.5635(8) 0.1390(4) 0.125(7) Uiso 1 d GU . .
C103 C 1.2471(10) 2.6199(6) 0.1621(5) 0.171(10) Uiso 1 d GU . .
C104 C 1.3127(9) 2.6123(7) 0.1811(5) 0.170(10) Uiso 1 d GDU . .
C105 C 1.3317(6) 2.5484(9) 0.1769(4) 0.153(9) Uiso 1 d GU . .
C106 C 1.2852(7) 2.4920(6) 0.1538(4) 0.099(6) Uiso 1 d GU . .
O10 O 1.3591(14) 2.6764(13) 0.2034(8) 0.270(12) Uiso 1 d GU . .
C10A C 1.387(4) 2.701(3) 0.1775(14) 0.28(3) Uiso 0.33 d PGDU . .
C10B C 1.413(3) 2.669(6) 0.234(2) 0.28(3) Uiso 0.33 d PGU . .
C10C C 1.318(5) 2.723(4) 0.218(3) 0.28(3) Uiso 0.33 d PGU . .
C111 C 1.0676(5) 2.2109(5) 0.0152(3) 0.067(4) Uiso 1 d GU . .
C112 C 1.0676(6) 2.1452(6) 0.0181(3) 0.106(6) Uiso 1 d GU . .
C113 C 1.0361(7) 2.0912(5) -0.0137(4) 0.130(7) Uiso 1 d GU . .
C114 C 1.0046(7) 2.1029(6) -0.0484(3) 0.111(6) Uiso 1 d GU . .
C115 C 1.0046(6) 2.1685(7) -0.0513(3) 0.101(6) Uiso 1 d GU . .
C116 C 1.0361(6) 2.2226(5) -0.0195(3) 0.087(5) Uiso 1 d GU . .
C117 C 0.9714(15) 1.9837(16) -0.0795(9) 0.172(11) Uiso 1 d U . .
C121 C 1.2736(4) 2.3005(6) 0.1086(3) 0.066(4) Uiso 1 d GU . .
C122 C 1.3013(6) 2.2977(6) 0.1458(3) 0.089(5) Uiso 1 d GU . .
C123 C 1.3692(6) 2.2881(7) 0.1578(3) 0.112(6) Uiso 1 d GU . .
C124 C 1.4095(4) 2.2813(7) 0.1325(4) 0.110(6) Uiso 1 d GU . .
C125 C 1.3818(6) 2.2841(7) 0.0952(3) 0.110(6) Uiso 1 d GU . .
C126 C 1.3139(6) 2.2937(6) 0.0833(2) 0.086(5) Uiso 1 d GU . .
C127 C 1.5042(17) 2.2584(18) 0.1764(10) 0.198(13) Uiso 1 d U . .
C131 C 0.6855(6) 2.5412(6) 0.0713(3) 0.082(5) Uiso 1 d GU . .
C132 C 0.7383(6) 2.5906(6) 0.0742(3) 0.098(5) Uiso 1 d GU . .
C133 C 0.7500(6) 2.6027(6) 0.0414(4) 0.132(7) Uiso 1 d GU . .
C134 C 0.7089(7) 2.5653(7) 0.0056(3) 0.107(6) Uiso 1 d GU . .
C135 C 0.6561(7) 2.5159(7) 0.0026(3) 0.106(6) Uiso 1 d GU . .
C136 C 0.6443(6) 2.5038(6) 0.0355(4) 0.112(6) Uiso 1 d GU . .
C137 C 0.6893(13) 2.5386(13) -0.0611(8) 0.139(8) Uiso 1 d U . .
C141 C 0.6844(6) 2.6523(5) 0.1962(3) 0.077(4) Uiso 1 d GU . .
C142 C 0.6417(6) 2.6986(7) 0.1872(3) 0.109(6) Uiso 1 d GU . .
C143 C 0.6385(7) 2.7550(6) 0.2157(4) 0.128(7) Uiso 1 d GU . .
C144 C 0.6780(8) 2.7650(6) 0.2531(4) 0.121(7) Uiso 1 d GU . .
C145 C 0.7207(7) 2.7187(7) 0.2620(3) 0.107(6) Uiso 1 d GU . .
C146 C 0.7239(6) 2.6623(6) 0.2336(4) 0.095(5) Uiso 1 d GU . .
C147 C 0.7148(18) 2.8406(18) 0.3210(11) 0.205(13) Uiso 1 d U . .
C151 C 0.5374(5) 2.3755(5) 0.0746(3) 0.064(4) Uiso 1 d GU . .
C152 C 0.4849(6) 2.3963(4) 0.0504(3) 0.091(5) Uiso 1 d GU . .
C153 C 0.4428(5) 2.3499(6) 0.0176(3) 0.108(6) Uiso 1 d GU . .
C154 C 0.4531(6) 2.2828(6) 0.0090(3) 0.095(5) Uiso 1 d GU . .
C155 C 0.5056(6) 2.2621(4) 0.0332(3) 0.090(5) Uiso 1 d GU . .
C156 C 0.5477(5) 2.3084(5) 0.0660(3) 0.084(5) Uiso 1 d GU . .
C157 C 0.3478(14) 2.2465(13) -0.0410(8) 0.146(9) Uiso 1 d U . .
C161 C 0.5449(9) 2.4920(10) 0.1999(5) 0.066(6) Uiso 0.67(2) d PGU D 1
C162 C 0.4891(10) 2.4473(9) 0.1983(5) 0.108(9) Uiso 0.67(2) d PGU D 1
C163 C 0.4563(9) 2.4607(11) 0.2272(6) 0.109(9) Uiso 0.67(2) d PGU D 1
C164 C 0.4795(10) 2.5188(12) 0.2576(5) 0.106(9) Uiso 0.67(2) d PGU D 1
C165 C 0.5353(11) 2.5635(10) 0.2591(5) 0.120(10) Uiso 0.67(2) d PGU D 1
C166 C 0.5680(8) 2.5501(10) 0.2302(6) 0.098(8) Uiso 0.67(2) d PGU D 1
O16 O 0.4384(17) 2.5249(19) 0.2841(10) 0.184(12) Uiso 0.67(2) d PU D 1
C167 C 0.478(4) 2.588(4) 0.316(2) 0.24(2) Uiso 0.67(2) d PU D 1
C16A C 0.541(2) 2.518(2) 0.1945(11) 0.077(12) Uiso 0.33(2) d PGU . 2
C16B C 0.493(2) 2.470(2) 0.1986(12) 0.104(14) Uiso 0.33(2) d PGU . 2
C16C C 0.456(2) 2.489(3) 0.2249(15) 0.121(15) Uiso 0.33(2) d PGU . 2
C16D C 0.466(2) 2.556(3) 0.2472(13) 0.146(16) Uiso 0.33(2) d PGU . 2
C16E C 0.514(3) 2.603(2) 0.2432(14) 0.130(17) Uiso 0.33(2) d PGU . 2
C16F C 0.551(2) 2.584(2) 0.2169(14) 0.123(17) Uiso 0.33(2) d PGU . 2
O16' O 0.440(4) 2.573(5) 0.286(2) 0.198(19) Uiso 0.33(2) d PU . 2
C16G C 0.494(6) 2.646(6) 0.307(3) 0.20(3) Uiso 0.33(2) d PU . 2
C171 C 1.3189(6) 2.1054(7) 0.2683(4) 0.079(4) Uiso 1 d GU . .
C172 C 1.3074(7) 2.1260(9) 0.2350(4) 0.173(10) Uiso 1 d GU . .
C173 C 1.3617(10) 2.1389(10) 0.2203(4) 0.215(13) Uiso 1 d GU . .
C174 C 1.4276(8) 2.1311(8) 0.2388(5) 0.129(7) Uiso 1 d GU . .
C175 C 1.4390(5) 2.1105(8) 0.2721(5) 0.121(7) Uiso 1 d GU . .
C176 C 1.3847(7) 2.0976(7) 0.2868(3) 0.117(7) Uiso 1 d GU . .
C177 C 1.5490(14) 2.1390(14) 0.2400(8) 0.149(9) Uiso 1 d U . .
C181 C 1.1598(6) 1.9402(5) 0.2775(4) 0.079(4) Uiso 1 d GU . .
C182 C 1.1353(7) 1.9147(7) 0.3035(3) 0.115(6) Uiso 1 d GU . .
C183 C 1.1132(8) 1.8460(8) 0.2951(4) 0.143(8) Uiso 1 d GU . .
C184 C 1.1156(8) 1.8027(5) 0.2607(5) 0.131(7) Uiso 1 d GU . .
C185 C 1.1401(8) 1.8281(7) 0.2348(4) 0.153(9) Uiso 1 d GU . .
C186 C 1.1622(7) 1.8968(8) 0.2432(4) 0.122(7) Uiso 1 d GU . .
C187 C 1.0802(17) 1.6917(17) 0.2174(10) 0.190(12) Uiso 1 d U . .
C191 C 1.3354(6) 2.1800(7) 0.3785(4) 0.084(5) Uiso 1 d GU . .
C192 C 1.3786(8) 2.1369(6) 0.3915(4) 0.126(7) Uiso 1 d GU . .
C193 C 1.4472(7) 2.1611(7) 0.4106(5) 0.157(9) Uiso 1 d GDU . .
C194 C 1.4725(6) 2.2285(8) 0.4168(5) 0.196(12) Uiso 1 d GDU . .
C195 C 1.4293(8) 2.2716(6) 0.4038(5) 0.187(11) Uiso 1 d GDU . .
C196 C 1.3608(7) 2.2473(7) 0.3846(4) 0.139(8) Uiso 1 d GU . .
O19 O 1.5446(10) 2.2561(12) 0.4398(7) 0.287(13) Uiso 1 d GDU . .
C19A C 1.545(2) 2.316(3) 0.4681(19) 0.32(3) Uiso 0.33 d PGDU . .
C19B C 1.5837(19) 2.271(5) 0.4155(13) 0.32(3) Uiso 0.33 d PGDU . .
C19C C 1.574(2) 2.208(3) 0.458(2) 0.32(3) Uiso 0.33 d PGDU . .
C201 C 1.1336(6) 2.0600(6) 0.3831(3) 0.079(4) Uiso 1 d GU . .
C202 C 1.0686(6) 2.0749(6) 0.3844(4) 0.099(5) Uiso 1 d GU . .
C203 C 1.0360(6) 2.0507(8) 0.4079(4) 0.139(8) Uiso 1 d GU . .
C204 C 1.0684(8) 2.0116(8) 0.4302(4) 0.132(7) Uiso 1 d GU . .
C205 C 1.1334(8) 1.9968(7) 0.4289(4) 0.119(7) Uiso 1 d GU . .
C206 C 1.1660(5) 2.0210(7) 0.4054(4) 0.114(6) Uiso 1 d GU . .
C207 C 1.061(2) 1.943(2) 0.4715(12) 0.239(16) Uiso 1 d U . .
C211 C 1.0711(14) 2.6711(13) 0.4443(6) 0.063(12) Uiso 0.455(16) d PGU E 1
C212 C 1.0481(15) 2.7319(14) 0.4421(7) 0.094(11) Uiso 0.455(16) d PGU E 1
C213 C 1.0223(15) 2.7679(12) 0.4708(9) 0.121(13) Uiso 0.455(16) d PGU E 1
C214 C 1.0195(15) 2.7432(14) 0.5017(8) 0.104(12) Uiso 0.455(16) d PGU E 1
C215 C 1.0426(15) 2.6824(15) 0.5038(7) 0.100(11) Uiso 0.455(16) d PGU E 1
C216 C 1.0684(13) 2.6463(11) 0.4752(8) 0.078(9) Uiso 0.455(16) d PGU E 1
O21 O 1.0029(18) 2.7892(18) 0.5325(9) 0.109(9) Uiso 0.455(16) d PU E 1
C217 C 1.029(3) 2.790(3) 0.5698(14) 0.108(14) Uiso 0.455(16) d PU E 1
C21A C 1.0677(12) 2.6678(11) 0.4437(5) 0.061(10) Uiso 0.545(16) d PGU E 2
C21B C 1.1008(9) 2.7303(11) 0.4680(7) 0.092(9) Uiso 0.545(16) d PGU E 2
C21C C 1.0750(12) 2.7629(9) 0.4975(6) 0.100(10) Uiso 0.545(16) d PGU E 2
C21D C 1.0160(13) 2.7330(13) 0.5028(6) 0.106(11) Uiso 0.545(16) d PGU E 2
C21E C 0.9829(10) 2.6704(13) 0.4786(8) 0.112(11) Uiso 0.545(16) d PGU E 2
C21F C 1.0087(11) 2.6378(9) 0.4490(6) 0.099(10) Uiso 0.545(16) d PGU E 2
O21' O 0.9746(18) 2.7558(18) 0.5296(10) 0.141(10) Uiso 0.545(16) d PU E 2
C21G C 0.997(3) 2.748(3) 0.5618(19) 0.17(2) Uiso 0.545(16) d PU E 2
C221 C 1.2513(6) 2.5584(7) 0.4200(4) 0.081(4) Uiso 1 d GU . .
C222 C 1.2549(7) 2.4900(6) 0.4074(3) 0.110(6) Uiso 1 d GU . .
C223 C 1.3090(9) 2.4628(6) 0.4260(5) 0.145(8) Uiso 1 d GU . .
C224 C 1.3595(7) 2.5040(9) 0.4573(5) 0.163(9) Uiso 1 d GU . .
C225 C 1.3559(7) 2.5724(9) 0.4700(4) 0.138(8) Uiso 1 d GU . .
C226 C 1.3018(8) 2.5996(5) 0.4513(4) 0.111(6) Uiso 1 d GU . .
C227 C 1.412(3) 2.412(3) 0.4653(15) 0.29(2) Uiso 1 d U . .
C231 C 1.0245(6) 2.7363(6) 0.3437(4) 0.081(4) Uiso 1 d GU . .
C232 C 1.0373(6) 2.8023(7) 0.3669(3) 0.120(7) Uiso 1 d GU . .
C233 C 0.9928(8) 2.8475(5) 0.3586(4) 0.135(8) Uiso 1 d GU . .
C234 C 0.9354(7) 2.8268(7) 0.3271(4) 0.124(7) Uiso 1 d GU . .
C235 C 0.9226(6) 2.7608(8) 0.3039(3) 0.113(6) Uiso 1 d GU . .
C236 C 0.9671(7) 2.7155(5) 0.3122(3) 0.106(6) Uiso 1 d GU . .
C237 C 0.9046(16) 2.9425(17) 0.3415(9) 0.182(11) Uiso 1 d U . .
C241 C 1.2455(6) 2.6862(7) 0.3454(4) 0.092(5) Uiso 1 d GU . .
C242 C 1.2494(8) 2.7117(8) 0.3150(4) 0.134(8) Uiso 1 d GU . .
C243 C 1.3129(10) 2.7336(9) 0.3112(5) 0.157(9) Uiso 1 d GU . .
C244 C 1.3726(7) 2.7300(9) 0.3378(6) 0.180(11) Uiso 1 d GDU . .
C245 C 1.3687(6) 2.7045(9) 0.3683(5) 0.159(9) Uiso 1 d GU . .
C246 C 1.3052(8) 2.6826(7) 0.3721(4) 0.113(6) Uiso 1 d GU . .
O24 O 1.4380(15) 2.7530(16) 0.3312(9) 0.291(13) Uiso 1 d GU . .
C24A C 1.424(3) 2.786(5) 0.302(2) 0.31(3) Uiso 0.33 d PGDU . .
C24B C 1.483(6) 2.706(5) 0.323(3) 0.31(3) Uiso 0.33 d PGU . .
C24C C 1.469(6) 2.801(4) 0.3669(16) 0.31(3) Uiso 0.33 d PGU . .
N201 N 0.7801(7) 1.9530(7) 0.1841(4) 0.080(4) Uiso 1 d U . .
N205 N 0.9507(6) 2.2880(6) 0.0367(4) 0.069(3) Uiso 1 d U . .
N207 N 0.6841(6) 2.3799(6) 0.0650(4) 0.071(3) Uiso 1 d U . .
N209 N 1.2875(12) 2.2497(11) 0.3048(6) 0.055(6) Uiso 0.50 d PU . .
N210 N 1.0287(9) 2.0067(9) 0.2909(5) 0.114(5) Uiso 1 d U . .
N211 N 0.9449(8) 2.6260(8) 0.3664(4) 0.100(5) Uiso 1 d U . .
C501 C 0.7753(11) 1.9348(11) 0.2092(6) 0.111(6) Uiso 1 d U . .
C502 C 0.7644(16) 1.9020(16) 0.2417(9) 0.177(11) Uiso 1 d U . .
N204 N 0.7409(7) 2.4241(7) 0.3677(4) 0.087(4) Uiso 1 d GU . .
C507 C 0.7127(12) 2.4644(10) 0.3592(7) 0.130(14) Uiso 0.50 d PGU F 1
C508 C 0.671(3) 2.540(2) 0.3483(17) 0.31(5) Uiso 0.50 d PG F 1
C50A C 0.7487(11) 2.4794(8) 0.3831(5) 0.105(11) Uiso 0.50 d PGU F 2
C50B C 0.763(3) 2.5592(9) 0.4043(13) 0.20(2) Uiso 0.50 d PGU F 2
C509 C 0.9049(11) 2.2555(11) 0.0160(6) 0.104(6) Uiso 1 d U . .
C510 C 0.8453(16) 2.2078(16) -0.0153(9) 0.171(11) Uiso 1 d U . .
C513 C 0.6725(11) 2.3422(12) 0.0368(7) 0.119(7) Uiso 1 d U . .
C514 C 0.6545(18) 2.2884(18) -0.0011(10) 0.202(13) Uiso 1 d U . .
C517 C 1.316(3) 2.266(3) 0.2944(15) 0.138(16) Uiso 0.50 d PU . .
C518 C 1.374(5) 2.302(5) 0.279(3) 0.27(4) Uiso 0.50 d PU . .
C519 C 0.9945(15) 1.9642(16) 0.2668(9) 0.152(9) Uiso 1 d U . .
C520 C 0.948(2) 1.900(2) 0.2302(13) 0.259(18) Uiso 1 d U . .
C521 C 0.8968(15) 2.6513(14) 0.3657(8) 0.146(9) Uiso 1 d U . .
C522 C 0.8386(19) 2.6931(19) 0.3685(10) 0.209(14) Uiso 1 d U . .
N212 N 1.2396(10) 2.5297(10) 0.3259(5) 0.125(6) Uiso 1 d GU . .
C523 C 1.279(2) 2.492(2) 0.3206(13) 0.32(2) Uiso 1 d GU . .
C524 C 1.322(2) 2.432(2) 0.3245(16) 0.34(2) Uiso 1 d GU . .
N1S N 0.8187(16) 2.0600(15) 0.2960(9) 0.215(11) Uiso 1 d U . .
C1S C 0.8542(16) 2.0844(16) 0.2778(9) 0.170(11) Uiso 1 d U . .
C2S C 0.8807(13) 2.1167(13) 0.2559(7) 0.139(8) Uiso 1 d U . .
N2S N 1.121(3) 2.351(3) 0.2514(18) 0.19(2) Uiso 0.50 d PU G 1
C3S C 1.163(4) 2.356(4) 0.257(2) 0.19(3) Uiso 0.50 d PU G 1
C4S C 1.222(3) 2.363(3) 0.2372(17) 0.159(19) Uiso 0.50 d PU G 1
N6S N 1.243(2) 2.535(2) 0.2440(11) 0.139(13) Uiso 0.50 d PU H 2
C11S C 1.244(3) 2.457(3) 0.2228(16) 0.147(17) Uiso 0.50 d PU H 2
C12S C 1.247(3) 2.398(3) 0.2200(16) 0.147(17) Uiso 0.50 d PU H 2
N3S N 0.7867(18) 2.3933(18) -0.0136(11) 0.241(14) Uiso 1 d U . .
C5S C 0.8114(18) 2.4158(18) 0.0182(12) 0.184(12) Uiso 1 d U . .
C6S C 0.8384(12) 2.4426(12) 0.0558(8) 0.130(8) Uiso 1 d U . .
N4S N 0.8447(16) 2.2731(15) 0.1169(10) 0.208(11) Uiso 1 d U . .
C7S C 0.805(2) 2.247(2) 0.0839(14) 0.201(14) Uiso 1 d U . .
C8S C 0.770(2) 2.208(2) 0.0558(13) 0.237(18) Uiso 1 d U . .
N5S N 0.8432(16) 2.4543(16) 0.2903(9) 0.097(9) Uiso 0.50 d PU . .
C9S C 0.807(2) 2.500(2) 0.2919(13) 0.119(13) Uiso 0.50 d PU . .
C10S C 0.775(2) 2.541(2) 0.2883(12) 0.115(13) Uiso 0.50 d PU . .
N10S N 0.491(3) 2.643(3) 0.0847(18) 0.22(2) Uiso 0.50 d P . .
C21S C 0.483(4) 1.603(4) 0.103(3) 0.22(3) Uiso 0.50 d P . .
C22S C 1.462(5) 2.589(5) 0.125(3) 0.24(4) Uiso 0.50 d P . .
N7S N 0.6654(17) 2.118(2) -0.0910(10) 0.248(18) Uiso 0.70 d PGU . .
C13S C 0.651(3) 2.031(2) -0.112(2) 0.15(3) Uiso 0.30 d PGU I 1
C14S C 0.612(5) 2.034(3) -0.1452(19) 0.22(4) Uiso 0.30 d PGU I 1
C19S C 0.680(2) 2.172(3) -0.0766(10) 0.15(2) Uiso 0.40 d PGU I 2
C20S C 0.681(3) 2.215(2) -0.0916(16) 0.18(3) Uiso 0.40 d PGU I 2
N8S N 0.676(2) 2.717(2) 0.3988(12) 0.073(11) Uiso 0.30 d PU . .
C15S C 0.662(4) 2.710(4) 0.364(3) 0.14(2) Uiso 0.30 d PU . .
C16S C 0.672(5) 2.775(6) 0.405(3) 0.18(3) Uiso 0.30 d PU . .
N9S N 0.905(3) 2.292(6) 0.229(3) 0.29(4) Uiso 0.40 d PGU . .
C17S C 0.937(3) 2.307(5) 0.226(2) 0.19(3) Uiso 0.40 d PGU . .
C18S C 1.007(3) 2.319(4) 0.237(2) 0.16(2) Uiso 0.40 d PGU . .

loop_
_atom_site_aniso_label
_atom_site_aniso_U_11
_atom_site_aniso_U_22
_atom_site_aniso_U_33
_atom_site_aniso_U_23
_atom_site_aniso_U_13
_atom_site_aniso_U_12
Rh1 0.0597(7) 0.0415(6) 0.0540(7) 0.0098(5) 0.0033(5) -0.0006(5)
Rh2 0.0584(7) 0.0468(6) 0.0463(6) 0.0064(5) 0.0025(5) 0.0014(5)
Rh3 0.0612(7) 0.0652(7) 0.0553(7) 0.0239(6) 0.0198(5) 0.0096(6)
Rh4 0.0584(7) 0.0669(7) 0.0544(7) 0.0192(6) 0.0224(5) 0.0122(6)
Rh5 0.0507(6) 0.0566(7) 0.0396(6) 0.0113(5) 0.0114(5) 0.0065(5)
Rh6 0.0448(6) 0.0613(7) 0.0472(6) 0.0155(5) 0.0135(5) 0.0064(5)
Rh7 0.0487(6) 0.0526(6) 0.0400(6) 0.0103(5) 0.0093(5) 0.0155(5)
Rh8 0.0585(7) 0.0530(7) 0.0433(6) 0.0091(5) 0.0134(5) 0.0200(5)
Rh9 0.0445(6) 0.0616(7) 0.0648(7) 0.0215(6) 0.0063(5) 0.0091(5)
Rh10 0.0532(7) 0.0551(7) 0.0650(7) 0.0252(6) 0.0115(5) 0.0124(5)
Rh11 0.0547(7) 0.0546(7) 0.0444(6) 0.0023(5) 0.0100(5) 0.0122(5)
Rh12 0.0475(6) 0.0554(7) 0.0504(6) 0.0015(5) 0.0092(5) 0.0041(5)

loop_
_atom_type_symbol
_atom_type_description
_atom_type_scat_dispersion_real
_atom_type_scat_dispersion_imag
_atom_type_scat_source
C C 0.0033 0.0016 'International Tables Vol C Tables 4.2.6.8 and 6.1.1.4'
H H 0.0000 0.0000 'International Tables Vol C Tables 4.2.6.8 and 6.1.1.4'
N N 0.0061 0.0033 'International Tables Vol C Tables 4.2.6.8 and 6.1.1.4'
O O 0.0106 0.0060 'International Tables Vol C Tables 4.2.6.8 and 6.1.1.4'
Rh Rh -1.1178 0.9187 'International Tables Vol C Tables 4.2.6.8 and 6.1.1.4'

loop_
_geom_angle_atom_site_label_1
_geom_angle_atom_site_label_2
_geom_angle_atom_site_label_3
_geom_angle
_geom_angle_site_symmetry_1
_geom_angle_site_symmetry_3
_geom_angle_publ_flag
N3 Rh1 N1 92.4(5) . . ?
N3 Rh1 O103 175.9(4) . . ?
N1 Rh1 O103 89.7(4) . . ?
N3 Rh1 O101 89.4(4) . . ?
N1 Rh1 O101 174.0(4) . . ?
O103 Rh1 O101 88.1(4) . . ?
N3 Rh1 N201 97.9(5) . . ?
N1 Rh1 N201 96.3(5) . . ?
O103 Rh1 N201 85.4(4) . . ?
O101 Rh1 N201 89.1(4) . . ?
N3 Rh1 Rh2 88.4(3) . . ?
N1 Rh1 Rh2 87.4(3) . . ?
O103 Rh1 Rh2 88.2(2) . . ?
O101 Rh1 Rh2 86.9(2) . . ?
N201 Rh1 Rh2 172.5(4) . . ?
N2 Rh2 N4 89.7(5) . . ?
N2 Rh2 O102 177.5(4) . . ?
N4 Rh2 O102 90.7(4) . . ?
N2 Rh2 O104 91.3(4) . . ?
N4 Rh2 O104 176.5(4) . . ?
O102 Rh2 O104 88.2(3) . . ?
N2 Rh2 Rh1 89.3(3) . . ?
N4 Rh2 Rh1 88.9(3) . . ?
O102 Rh2 Rh1 88.3(2) . . ?
O104 Rh2 Rh1 87.7(2) . . ?
N5 Rh3 N7 89.0(5) . . ?
N5 Rh3 O105 176.4(4) . . ?
N7 Rh3 O105 91.4(4) . . ?
N5 Rh3 O107 91.5(4) . . ?
N7 Rh3 O107 177.0(4) . . ?
O105 Rh3 O107 88.0(3) . . ?
N5 Rh3 Rh4 88.7(3) . . ?
N7 Rh3 Rh4 89.4(3) . . ?
O105 Rh3 Rh4 87.8(3) . . ?
O107 Rh3 Rh4 87.6(3) . . ?
N6 Rh4 N8 92.7(5) . . ?
N6 Rh4 O108 89.5(5) . . ?
N8 Rh4 O108 175.0(5) . . ?
N6 Rh4 O106 174.4(4) . . ?
N8 Rh4 O106 89.3(4) . . ?
O108 Rh4 O106 88.1(4) . . ?
N6 Rh4 N204 95.3(5) . . ?
N8 Rh4 N204 96.7(5) . . ?
O108 Rh4 N204 87.5(5) . . ?
O106 Rh4 N204 89.7(4) . . ?
N6 Rh4 Rh3 87.6(4) . . ?
N8 Rh4 Rh3 87.9(4) . . ?
O108 Rh4 Rh3 87.7(3) . . ?
O106 Rh4 Rh3 87.2(3) . . ?
N204 Rh4 Rh3 174.5(3) . . ?
N9 Rh5 N11 88.7(4) . . ?
N9 Rh5 O109 174.4(4) . . ?
N11 Rh5 O109 90.7(4) . . ?
N9 Rh5 O111 91.9(4) . . ?
N11 Rh5 O111 174.8(4) . . ?
O109 Rh5 O111 88.2(3) . . ?
N9 Rh5 N205 99.5(4) . . ?
N11 Rh5 N205 95.1(5) . . ?
O109 Rh5 N205 86.1(4) . . ?
O111 Rh5 N205 90.0(4) . . ?
N9 Rh5 Rh6 88.3(3) . . ?
N11 Rh5 Rh6 87.6(3) . . ?
O109 Rh5 Rh6 86.2(2) . . ?
O111 Rh5 Rh6 87.3(2) . . ?
N205 Rh5 Rh6 171.9(3) . . ?
N10 Rh6 N12 92.5(4) . . ?
N10 Rh6 O110 175.4(4) . . ?
N12 Rh6 O110 90.5(4) . . ?
N10 Rh6 O112 88.4(4) . . ?
N12 Rh6 O112 176.1(4) . . ?
O110 Rh6 O112 88.4(3) . . ?
N10 Rh6 Rh5 88.0(3) . . ?
N12 Rh6 Rh5 88.5(3) . . ?
O110 Rh6 Rh5 88.5(2) . . ?
O112 Rh6 Rh5 87.7(2) . . ?
N15 Rh7 N13 91.9(4) . . ?
N15 Rh7 O113 88.9(4) . . ?
N13 Rh7 O113 175.0(4) . . ?
N15 Rh7 O115 174.6(4) . . ?
N13 Rh7 O115 90.4(4) . . ?
O113 Rh7 O115 88.4(3) . . ?
N15 Rh7 N207 94.4(4) . . ?
N13 Rh7 N207 97.2(4) . . ?
O113 Rh7 N207 87.6(4) . . ?
O115 Rh7 N207 90.3(4) . . ?
N15 Rh7 Rh8 87.7(3) . . ?
N13 Rh7 Rh8 88.4(3) . . ?
O113 Rh7 Rh8 86.8(2) . . ?
O115 Rh7 Rh8 87.5(2) . . ?
N207 Rh7 Rh8 174.0(3) . . ?
N14 Rh8 N16 92.9(4) . . ?
N14 Rh8 O114 177.1(4) . . ?
N16 Rh8 O114 87.6(4) . . ?
N14 Rh8 O116 90.3(4) . . ?
N16 Rh8 O116 175.4(4) . . ?
O114 Rh8 O116 89.0(3) . . ?
N14 Rh8 Rh7 88.8(3) . . ?
N16 Rh8 Rh7 88.9(3) . . ?
O114 Rh8 Rh7 88.4(2) . . ?
O116 Rh8 Rh7 88.0(3) . . ?
N17 Rh9 N19 89.6(4) . . ?
N17 Rh9 O119 90.6(4) . . ?
N19 Rh9 O119 175.0(4) . . ?
N17 Rh9 O117 175.0(4) . . ?
N19 Rh9 O117 91.9(4) . . ?
O119 Rh9 O117 87.5(3) . . ?
N17 Rh9 N209 94.6(6) . . ?
N19 Rh9 N209 100.2(7) . . ?
O119 Rh9 N209 84.8(6) . . ?
O117 Rh9 N209 89.9(6) . . ?
N17 Rh9 Rh10 88.0(3) . . ?
N19 Rh9 Rh10 87.5(3) . . ?
O119 Rh9 Rh10 87.5(3) . . ?
O117 Rh9 Rh10 87.2(3) . . ?
N209 Rh9 Rh10 171.9(6) . . ?
N18 Rh10 N20 91.8(5) . . ?
N18 Rh10 O118 175.5(4) . . ?
N20 Rh10 O118 89.6(4) . . ?
N18 Rh10 O120 89.8(4) . . ?
N20 Rh10 O120 175.7(4) . . ?
O118 Rh10 O120 88.5(3) . . ?
N18 Rh10 N210 95.5(6) . . ?
N20 Rh10 N210 101.5(6) . . ?
O118 Rh10 N210 88.4(5) . . ?
O120 Rh10 N210 82.4(5) . . ?
N18 Rh10 Rh9 88.0(3) . . ?
N20 Rh10 Rh9 88.8(3) . . ?
O118 Rh10 Rh9 87.8(3) . . ?
O120 Rh10 Rh9 87.2(3) . . ?
N210 Rh10 Rh9 169.0(4) . . ?
N21 Rh11 N23 91.4(5) . . ?
N21 Rh11 O123 90.3(4) . . ?
N23 Rh11 O123 174.6(4) . . ?
N21 Rh11 O121 176.1(4) . . ?
N23 Rh11 O121 89.8(4) . . ?
O123 Rh11 O121 88.2(3) . . ?
N21 Rh11 N211 95.5(5) . . ?
N23 Rh11 N211 92.6(5) . . ?
O123 Rh11 N211 92.3(5) . . ?
O121 Rh11 N211 88.2(5) . . ?
N21 Rh11 Rh12 88.3(3) . . ?
N23 Rh11 Rh12 88.1(3) . . ?
O123 Rh11 Rh12 86.8(2) . . ?
O121 Rh11 Rh12 88.0(2) . . ?
N211 Rh11 Rh12 176.1(4) . . ?
N24 Rh12 N22 91.9(5) . . ?
N24 Rh12 O124 174.6(4) . . ?
N22 Rh12 O124 90.4(4) . . ?
N24 Rh12 O122 89.7(4) . . ?
N22 Rh12 O122 174.5(4) . . ?
O124 Rh12 O122 87.7(3) . . ?
N24 Rh12 N212 95.0(6) . . ?
N22 Rh12 N212 99.5(6) . . ?
O124 Rh12 N212 89.4(5) . . ?
O122 Rh12 N212 85.6(5) . . ?
N24 Rh12 Rh11 87.9(3) . . ?
N22 Rh12 Rh11 87.9(3) . . ?
O124 Rh12 Rh11 87.3(3) . . ?
O122 Rh12 Rh11 86.8(2) . . ?
N212 Rh12 Rh11 171.9(5) . . ?
C401 N1 C11 116.8(12) . . ?
C401 N1 Rh1 118.5(10) . . ?
C11 N1 Rh1 124.7(8) . . ?
C401 N2 C21 119.3(12) . . ?
C401 N2 Rh2 119.7(10) . . ?
C21 N2 Rh2 120.6(8) . . ?
C402 N3 C31 117.6(12) . . ?
C402 N3 Rh1 119.2(10) . . ?
C31 N3 Rh1 121.5(8) . . ?
C402 N4 C41 120.1(12) . . ?
C402 N4 Rh2 119.8(10) . . ?
C41 N4 Rh2 118.8(8) . . ?
C403 N5 C51 117.7(15) . . ?
C403 N5 C51' 121.3(18) . . ?
C51 N5 C51' 20.1(18) . . ?
C403 N5 Rh3 120.7(10) . . ?
C51 N5 Rh3 121.5(13) . . ?
C51' N5 Rh3 115.4(16) . . ?
C403 N6 C61' 111.0(16) . . ?
C403 N6 C61 117.1(15) . . ?
C61' N6 C61 17.2(16) . . ?
C403 N6 Rh4 121.2(11) . . ?
C61' N6 Rh4 127.8(14) . . ?
C61 N6 Rh4 119.6(12) . . ?
C404 N7 C71 120.0(13) . . ?
C404 N7 Rh3 118.6(11) . . ?
C71 N7 Rh3 120.8(9) . . ?
C404 N8 C81 117.4(17) . . ?
C404 N8 C81' 117.9(17) . . ?
C81 N8 C81' 10(2) . . ?
C404 N8 Rh4 119.9(11) . . ?
C81 N8 Rh4 122.6(14) . . ?
C81' N8 Rh4 121.6(14) . . ?
C405 N9 C91 115.6(10) . . ?
C405 N9 Rh5 120.4(9) . . ?
C91 N9 Rh5 123.9(8) . . ?
C405 N10 C101 117.1(11) . . ?
C405 N10 Rh6 121.3(9) . . ?
C101 N10 Rh6 121.1(8) . . ?
C406 N11 C111 116.3(11) . . ?
C406 N11 Rh5 120.1(9) . . ?
C111 N11 Rh5 122.5(8) . . ?
C406 N12 C121 118.6(11) . . ?
C406 N12 Rh6 119.1(9) . . ?
C121 N12 Rh6 122.0(8) . . ?
C407 N13 C131 115.4(11) . . ?
C407 N13 Rh7 117.8(9) . . ?
C131 N13 Rh7 124.4(9) . . ?
C407 N14 C141 120.9(11) . . ?
C407 N14 Rh8 119.3(9) . . ?
C141 N14 Rh8 119.8(8) . . ?
C408 N15 C151 117.1(11) . . ?
C408 N15 Rh7 120.8(9) . . ?
C151 N15 Rh7 121.3(8) . . ?
C408 N16 C16A 118(2) . . ?
C408 N16 C161 117.3(13) . . ?
C16A N16 C161 24.7(19) . . ?
C408 N16 Rh8 119.9(9) . . ?
C16A N16 Rh8 121.3(18) . . ?
C161 N16 Rh8 119.3(10) . . ?
C409 N17 C171 116.0(12) . . ?
C409 N17 Rh9 120.6(10) . . ?
C171 N17 Rh9 123.4(9) . . ?
C409 N18 C181 116.8(12) . . ?
C409 N18 Rh10 119.1(10) . . ?
C181 N18 Rh10 122.8(9) . . ?
C410 N19 C191 117.4(12) . . ?
C410 N19 Rh9 119.2(10) . . ?
C191 N19 Rh9 123.3(9) . . ?
C410 N20 C201 118.9(12) . . ?
C410 N20 Rh10 116.8(9) . . ?
C201 N20 Rh10 124.2(9) . . ?
C411 N21 C211 114.7(15) . . ?
C411 N21 C21A 116.2(14) . . ?
C211 N21 C21A 3.6(17) . . ?
C411 N21 Rh11 118.7(10) . . ?
C211 N21 Rh11 126.5(13) . . ?
C21A N21 Rh11 124.7(12) . . ?
C411 N22 C221 117.1(11) . . ?
C411 N22 Rh12 118.5(10) . . ?
C221 N22 Rh12 124.2(8) . . ?
C412 N23 C231 118.3(12) . . ?
C412 N23 Rh11 117.6(10) . . ?
C231 N23 Rh11 123.7(9) . . ?
C412 N24 C241 117.6(12) . . ?
C412 N24 Rh12 120.0(10) . . ?
C241 N24 Rh12 121.3(9) . . ?
C14 O1 C17 111(3) . . ?
C24 O2 C27 115.1(18) . . ?
C34 O3 C37 117.9(18) . . ?
C44 O4 C47 116.0(19) . . ?
C94 O9 C97 115.8(16) . . ?
C114 O11 C117 116.6(19) . . ?
C127 O12 C124 115(2) . . ?
C137 O13 C134 111.2(18) . . ?
C144 O14 C147 118(2) . . ?
C154 O15 C157 113.3(16) . . ?
C174 O17 C177 117.4(19) . . ?
C187 O18 C184 113(2) . . ?
C204 O20 C207 113(2) . . ?
C227 O22 C224 106(3) . . ?
C234 O23 C237 113.6(19) . . ?
C301 O101 Rh1 119.3(8) . . ?
C301 O102 Rh2 118.9(8) . . ?
C311 O103 Rh1 117.8(8) . . ?
C311 O104 Rh2 116.3(8) . . ?
C318 O105 Rh3 119.6(9) . . ?
C318 O106 Rh4 117.6(8) . . ?
C321 O107 Rh3 116.7(8) . . ?
C321 O108 Rh4 118.0(9) . . ?
C309 O109 Rh5 120.1(8) . . ?
C309 O110 Rh6 117.1(8) . . ?
C331 O111 Rh5 118.8(8) . . ?
C331 O112 Rh6 119.9(8) . . ?
C319 O113 Rh7 118.8(8) . . ?
C319 O114 Rh8 117.3(8) . . ?
C338 O115 Rh7 117.2(8) . . ?
C338 O116 Rh8 119.2(8) . . ?
C328 O117 Rh9 116.6(9) . . ?
C328 O118 Rh10 117.8(9) . . ?
C308 O119 Rh9 117.2(8) . . ?
C308 O120 Rh10 117.0(8) . . ?
C339 O121 Rh11 116.8(8) . . ?
C339 O122 Rh12 116.5(8) . . ?
C329 O123 Rh11 118.0(8) . . ?
C329 O124 Rh12 118.5(9) . . ?
N2 C401 N1 124.0(14) . . ?
N4 C402 N3 123.2(14) . . ?
N6 C403 N5 121.2(14) . . ?
N7 C404 N8 124.1(15) . . ?
N10 C405 N9 120.6(12) . . ?
N12 C406 N11 124.2(13) . . ?
N14 C407 N13 125.5(13) . . ?
N15 C408 N16 122.4(13) . . ?
N17 C409 N18 122.7(14) . . ?
N19 C410 N20 125.4(14) . . ?
N21 C411 N22 124.3(14) . . ?
N24 C412 N23 124.2(14) . . ?
O101 C301 O102 125.7(13) . . ?
O101 C301 C302 118.4(12) . . ?
O102 C301 C302 115.9(11) . . ?
C303 C302 C307 120.2(13) . . ?
C303 C302 C301 119.9(12) . . ?

loop_
_geom_bond_atom_site_label_1
_geom_bond_atom_site_label_2
_geom_bond_distance
_geom_bond_site_symmetry_2
_geom_bond_publ_flag
Rh1 N3 2.029(11) . ?
Rh1 N1 2.046(11) . ?
Rh1 O103 2.059(9) . ?
Rh1 O101 2.082(9) . ?
Rh1 N201 2.169(14) . ?
Rh1 Rh2 2.4322(15) . y
Rh2 N2 1.997(12) . ?
Rh2 N4 2.007(12) . ?
Rh2 O102 2.062(9) . ?
Rh2 O104 2.087(8) . ?
Rh3 N5 1.994(12) . ?
Rh3 N7 2.029(12) . ?
Rh3 O105 2.051(9) . ?
Rh3 O107 2.078(9) . ?
Rh3 Rh4 2.4278(16) . y
Rh4 N6 2.015(12) . ?
Rh4 N8 2.017(12) . ?
Rh4 O108 2.053(10) . ?
Rh4 O106 2.071(9) . ?
Rh4 N204 2.139(15) . ?
Rh5 N9 2.009(11) . ?
Rh5 N11 2.009(11) . ?
Rh5 O109 2.064(8) . ?
Rh5 O111 2.090(8) . ?
Rh5 N205 2.155(13) . ?
Rh5 Rh6 2.4332(14) . y
Rh6 N10 1.998(11) . ?
Rh6 N12 2.023(11) . ?
Rh6 O110 2.058(8) . ?
Rh6 O112 2.054(8) . ?
Rh7 N15 2.034(11) . ?
Rh7 N13 2.038(11) . ?
Rh7 O113 2.066(8) . ?
Rh7 O115 2.086(8) . ?
Rh7 N207 2.177(13) . ?
Rh7 Rh8 2.4319(14) . y
Rh8 N14 2.010(11) . ?
Rh8 N16 2.027(11) . ?
Rh8 O114 2.048(9) . ?
Rh8 O116 2.052(9) . ?
Rh9 N17 2.013(11) . ?
Rh9 N19 2.028(12) . ?
Rh9 O119 2.064(9) . ?
Rh9 O117 2.076(9) . ?
Rh9 N209 2.21(2) . ?
Rh9 Rh10 2.4380(16) . y
Rh10 N18 2.020(11) . ?
Rh10 N20 2.033(11) . ?
Rh10 O118 2.060(9) . ?
Rh10 O120 2.066(9) . ?
Rh10 N210 2.242(19) . ?
Rh11 N21 2.006(11) . ?
Rh11 N23 2.018(12) . ?
Rh11 O123 2.076(9) . ?
Rh11 O121 2.080(9) . ?
Rh11 N211 2.212(17) . ?
Rh11 Rh12 2.4353(15) . y
Rh12 N24 1.999(12) . ?
Rh12 N22 2.012(11) . ?
Rh12 O124 2.055(9) . ?
Rh12 O122 2.090(9) . ?
Rh12 N212 2.243(19) . ?
N1 C401 1.332(18) . ?
N1 C11 1.427(13) . ?
N2 C401 1.309(17) . ?
N2 C21 1.412(14) . ?
N3 C402 1.337(17) . ?
N3 C31 1.436(13) . ?
N4 C402 1.327(18) . ?
N4 C41 1.420(14) . ?
N5 C403 1.331(18) . ?
N5 C51 1.43(2) . ?
N5 C51' 1.47(3) . ?
N6 C403 1.316(18) . ?
N6 C61' 1.44(3) . ?
N6 C61 1.47(2) . ?
N7 C404 1.301(18) . ?
N7 C71 1.389(15) . ?
N8 C404 1.341(19) . ?
N8 C81 1.41(2) . ?
N8 C81' 1.47(3) . ?
N9 C405 1.339(17) . ?
N9 C91 1.420(12) . ?
N10 C405 1.334(16) . ?
N10 C101 1.418(15) . ?
N11 C406 1.320(16) . ?
N11 C111 1.435(14) . ?
N12 C406 1.283(16) . ?
N12 C121 1.425(13) . ?
N13 C407 1.324(17) . ?
N13 C131 1.430(14) . ?
N14 C407 1.301(16) . ?
N14 C141 1.431(14) . ?
N15 C408 1.321(16) . ?
N15 C151 1.425(13) . ?
N16 C408 1.316(17) . ?
N16 C16A 1.45(3) . ?
N16 C161 1.456(17) . ?
N17 C409 1.301(18) . ?
N17 C171 1.440(14) . ?
N18 C409 1.342(18) . ?
N18 C181 1.427(15) . ?
N19 C410 1.304(17) . ?
N19 C191 1.446(16) . ?
N20 C410 1.330(17) . ?
N20 C201 1.416(14) . ?
N21 C411 1.315(17) . ?
N21 C211 1.42(2) . ?
N21 C21A 1.42(2) . ?
N22 C411 1.329(17) . ?
N22 C221 1.451(14) . ?
N23 C412 1.349(18) . ?
N23 C231 1.420(14) . ?
N24 C412 1.283(17) . ?
N24 C241 1.434(15) . ?
O1 C14 1.41(2) . ?
O1 C17 1.54(5) . ?
O2 C24 1.414(18) . ?
O2 C27 1.46(3) . ?
O3 C34 1.415(19) . ?
O3 C37 1.45(3) . ?
O4 C44 1.417(19) . ?
O4 C47 1.43(3) . ?
O9 C94 1.402(15) . ?
O9 C97 1.41(3) . ?
O11 C114 1.396(19) . ?
O11 C117 1.44(3) . ?
O12 C127 1.37(3) . ?
O12 C124 1.44(2) . ?
O13 C137 1.42(3) . ?
O13 C134 1.432(19) . ?
O14 C144 1.45(2) . ?
O14 C147 1.50(4) . ?
O15 C154 1.423(16) . ?
O15 C157 1.45(3) . ?
O17 C174 1.40(2) . ?
O17 C177 1.47(3) . ?
O18 C187 1.38(3) . ?
O18 C184 1.49(2) . ?
O20 C204 1.39(2) . ?
O20 C207 1.46(4) . ?
O22 C227 1.44(5) . ?
O22 C224 1.45(3) . ?
O23 C234 1.412(19) . ?
O23 C237 1.56(3) . ?
O101 C301 1.274(15) . ?
O102 C301 1.278(15) . ?
O103 C311 1.258(15) . ?
O104 C311 1.282(15) . ?
O105 C318 1.229(14) . ?
O106 C318 1.287(15) . ?
O107 C321 1.250(15) . ?
O108 C321 1.256(15) . ?
O109 C309 1.241(14) . ?
O110 C309 1.266(14) . ?
O111 C331 1.262(14) . ?
O112 C331 1.277(14) . ?
O113 C319 1.243(14) . ?
O114 C319 1.269(15) . ?
O115 C338 1.278(14) . ?
O116 C338 1.250(14) . ?
O117 C328 1.272(15) . ?
O118 C328 1.258(15) . ?
O119 C308 1.269(15) . ?
O120 C308 1.254(14) . ?
O121 C339 1.255(14) . ?
O122 C339 1.269(14) . ?
O123 C329 1.261(15) . ?
O124 C329 1.268(15) . ?
C301 C302 1.495(18) . ?
C302 C303 1.386(17) . ?
C302 C307 1.388(18) . ?
C303 C304 1.374(18) . ?
C304 C305 1.435(18) . ?
C304 C308 1.538(18) . ?
C305 C306 1.390(17) . ?
C306 C307 1.398(18) . ?
C306 C309 1.535(17) . ?
C311 C312 1.506(18) . ?
C312 C313 1.383(17) . ?
C312 C317 1.403(17) . ?
C313 C314 1.396(17) . ?
C314 C315 1.408(17) . ?
C314 C318 1.521(18) . ?
C315 C316 1.398(17) . ?
C316 C317 1.407(18) . ?
C316 C319 1.513(17) . ?
C321 C322 1.526(18) . ?
C322 C323 1.396(18) . ?
C322 C327 1.417(18) . ?
C323 C324 1.396(18) . ?
C324 C325 1.400(18) . ?
C324 C328 1.545(18) . ?
C325 C326 1.386(17) . ?
C326 C327 1.372(18) . ?
C326 C329 1.514(18) . ?
C331 C332 1.480(17) . ?
C332 C333 1.384(17) . ?
C332 C337 1.412(17) . ?
C333 C334 1.427(17) . ?
C334 C335 1.423(17) . ?
C334 C338 1.519(17) . ?
C335 C336 1.371(17) . ?
C336 C337 1.414(17) . ?
C336 C339 1.519(17) . ?
C11 C12 1.3900 . ?
C11 C16 1.3900 . ?
C12 C13 1.3900 . ?
C13 C14 1.3900 . ?
C14 C15 1.3900 . ?
C15 C16 1.3900 . ?
C21 C22 1.3900 . ?
C21 C26 1.3900 . ?
C22 C23 1.3900 . ?
C23 C24 1.3900 . ?
C24 C25 1.3900 . ?
C25 C26 1.3900 . ?
C31 C32 1.3900 . ?
C31 C36 1.3900 . ?
C32 C33 1.3900 . ?
C33 C34 1.3900 . ?
C34 C35 1.3900 . ?
C35 C36 1.3900 . ?
C41 C42 1.3900 . ?
C41 C46 1.3900 . ?
C42 C43 1.3900 . ?
C43 C44 1.3900 . ?
C44 C45 1.3900 . ?
C45 C46 1.3900 . ?
C51 C52 1.3900 . ?
C51 C56 1.3900 . ?
C52 C53 1.3900 . ?
C53 C54 1.3900 . ?
C54 C55 1.3900 . ?
C54 O5 1.42(4) . ?
C55 C56 1.3900 . ?
O5 C57B 1.4197(17) . ?
O5 C57A 1.4204 . ?
O5 C57C 1.4205(13) . ?
C57C C207 2.02(6) 2_796 ?
C51' C52' 1.3900 . ?
C51' C56' 1.3900 . ?
C52' C53' 1.3900 . ?
C53' C54' 1.3900 . ?
C54' C55' 1.3900 . ?
C54' O5' 1.415(19) . ?
C55' C56' 1.3900 . ?
O5' C57E 1.4190 . ?
O5' C57F 1.420(2) . ?
O5' C57D 1.4199(11) . ?
C61 C62 1.3900 . ?
C61 C66 1.3900 . ?
C62 C63 1.3900 . ?
C63 C64 1.3900 . ?
C64 C65 1.3900 . ?
C64 O6 1.46(4) . ?
C65 C66 1.3900 . ?
O6 C67 1.18(6) . ?
C61' C62' 1.3900 . ?
C61' C66' 1.3900 . ?
C62' C63' 1.3900 . ?
C63' C64' 1.3900 . ?
C64' C65' 1.3900 . ?
C64' O6' 1.49(5) . ?
C65' C66' 1.3900 . ?
O6' C67' 0.95(8) . ?
C71 C72 1.3900 . ?
C71 C76 1.3900 . ?
C72 C73 1.3900 . ?
C73 C74 1.3900 . ?
C74 C75 1.3900 . ?
C74 O7 1.464(13) . ?
C75 C76 1.3900 . ?
O7 C77C 1.4198 . ?
O7 C77B 1.4199 . ?
O7 C77A 1.4206 . ?
C81 C82 1.3900 . ?
C81 C86 1.3900 . ?
C82 C83 1.3900 . ?
C83 C84 1.3900 . ?
C84 C85 1.3900 . ?
C84 O8 1.48(5) . ?
C85 C86 1.3900 . ?
O8 C87 1.45(7) . ?
C81' C82' 1.3900 . ?
C81' C86' 1.3900 . ?
C82' C83' 1.3900 . ?
C83' C84' 1.3900 . ?
C84' C85' 1.3900 . ?
C84' O8' 1.459(14) . ?
C85' C86' 1.3900 . ?
O8' C87C 1.4197 . ?
O8' C87B 1.4200 . ?
O8' C87A 1.421(3) . ?
C91 C92 1.3900 . ?
C91 C96 1.3900 . ?
C92 C93 1.3900 . ?
C93 C94 1.3900 . ?
C94 C95 1.3900 . ?
C95 C96 1.3900 . ?
C101 C102 1.3900 . ?
C101 C106 1.3900 . ?
C102 C103 1.3900 . ?
C103 C104 1.3900 . ?
C104 C105 1.3900 . ?
C104 O10 1.49(3) . ?
C105 C106 1.3900 . ?
O10 C10C 1.4188 . ?
O10 C10A 1.4201 . ?
O10 C10B 1.4202(14) . ?
C111 C112 1.3900 . ?
C111 C116 1.3900 . ?
C112 C113 1.3900 . ?
C113 C114 1.3900 . ?
C114 C115 1.3900 . ?
C115 C116 1.3900 . ?
C121 C122 1.3900 . ?
C121 C126 1.3900 . ?
C122 C123 1.3900 . ?
C123 C124 1.3900 . ?
C124 C125 1.3900 . ?
C125 C126 1.3900 . ?
C131 C132 1.3900 . ?
C131 C136 1.3900 . ?
C132 C133 1.3900 . ?
C133 C134 1.3900 . ?
C134 C135 1.3900 . ?
C135 C136 1.3900 . ?
C141 C142 1.3900 . ?
C141 C146 1.3900 . ?
C142 C143 1.3900 . ?
C143 C144 1.3900 . ?
C144 C145 1.3900 . ?
C145 C146 1.3900 . ?
C151 C152 1.3900 . ?
C151 C156 1.3900 . ?
C152 C153 1.3900 . ?
C153 C154 1.3900 . ?
C154 C155 1.3900 . ?
C155 C156 1.3900 . ?
C161 C162 1.3900 . ?
C161 C166 1.3900 . ?
C162 C163 1.3900 . ?
C163 C164 1.3900 . ?
C164 C165 1.3900 . ?
C164 O16 1.44(3) . ?
C165 C166 1.3900 . ?
O16 C167 1.54(8) . ?
C16A C16B 1.3900 . ?
C16A C16F 1.3900 . ?
C16B C16C 1.3900 . ?
C16C C16D 1.3900 . ?
C16D C16E 1.3900(10) . ?
C16D O16' 1.62(8) . ?
C16E C16F 1.3900 . ?
O16' C16G 1.67(13) . ?
C16G C24B 1.3(17) 1_455 ?
C171 C172 1.3900 . ?
C171 C176 1.3900 . ?
C172 C173 1.3900 . ?
C173 C174 1.3900 . ?
C174 C175 1.3900 . ?
C175 C176 1.3900 . ?
C181 C182 1.3900 . ?
C181 C186 1.3900 . ?
C182 C183 1.3900 . ?
C183 C184 1.3900 . ?
C184 C185 1.3900 . ?
C185 C186 1.3900 . ?
C191 C192 1.3900 . ?
C191 C196 1.3900 . ?
C192 C193 1.3900 . ?
C193 C194 1.3900 . ?
C194 C195 1.3900 . ?
C194 O19 1.491(17) . ?
C195 C196 1.3900 . ?
O19 C19C 1.4194 . ?
O19 C19B 1.4201(11) . ?
O19 C19A 1.4203 . ?
C201 C202 1.3900 . ?
C201 C206 1.3900 . ?
C202 C203 1.3900 . ?
C203 C204 1.3900 . ?
C204 C205 1.3900 . ?
C205 C206 1.3900 . ?
C207 C57C 2.0(4) 2_796 ?
C211 C212 1.3900 . ?
C211 C216 1.3900 . ?
C212 C213 1.3900 . ?
C213 C214 1.3900 . ?
C214 C215 1.3900 . ?
C214 O21 1.43(4) . ?
C215 C216 1.3900 . ?
O21 C217 1.36(5) . ?
C21A C21B 1.3900 . ?
C21A C21F 1.3900 . ?
C21B C21C 1.3900 . ?
C21C C21D 1.3900 . ?
C21D C21E 1.3900 . ?
C21D O21' 1.48(4) . ?
C21E C21F 1.3900 . ?
O21' C21G 1.24(6) . ?
C221 C222 1.3900 . ?
C221 C226 1.3900 . ?
C222 C223 1.3900 . ?
C223 C224 1.3900 . ?
C224 C225 1.3900 . ?
C225 C226 1.3900 . ?
C231 C232 1.3900 . ?
C231 C236 1.3900 . ?
C232 C233 1.3900 . ?
C233 C234 1.3900 . ?
C234 C235 1.3900 . ?
C235 C236 1.3900 . ?
C241 C242 1.3900 . ?
C241 C246 1.3900 . ?
C242 C243 1.3900 . ?
C243 C244 1.3900 . ?
C244 C245 1.3900 . ?
C244 O24 1.48(3) . ?
C245 C246 1.3900 . ?
O24 C24B 1.4201(19) . ?
O24 C24C 1.4202 . ?
O24 C24A 1.4213 . ?
C24B C16G 1.31(12) 1_655 ?
N201 C501 1.12(2) . ?
N205 C509 1.10(2) . ?
N207 C513 1.11(2) . ?
N209 C517 0.85(5) . ?
N210 C519 1.13(3) . ?
N211 C521 1.14(3) . ?
C501 C502 1.59(3) . ?
N204 C507 1.1160 . ?
N204 C50A 1.1249 . ?
C507 C508 1.9167 . ?
C50A C50B 1.6120 . ?
C509 C510 1.54(3) . ?
C513 C514 1.51(4) . ?
C517 C518 1.66(9) . ?
C519 C520 1.68(5) . ?
C521 C522 1.53(4) . ?
N212 C523 1.1707 . ?
C523 C524 1.5891 . ?
N1S C1S 1.26(4) . ?
C1S C2S 1.36(4) . ?
N2S C3S 0.81(9) . ?
C3S C4S 1.58(8) . ?
N6S C11S 1.60(6) . ?
C11S C12S 1.22(6) . ?
N3S C5S 1.14(4) . ?
C5S C6S 1.34(4) . ?
N4S C7S 1.25(4) . ?
C7S C8S 1.18(5) . ?
N5S C9S 1.24(5) . ?
C9S C10S 1.13(5) . ?
N10S C21S 1.21(9) 1_565 ?
C21S C22S 1.13(10) 1_445 ?
C21S N10S 1.21(9) 1_545 ?
C22S C21S 1.13(10) 1_665 ?
N7S C19S 1.0901 . ?
C13S C14S 1.3188 . ?
C19S C20S 1.1740 . ?
N8S C16S 1.18(11) . ?
N8S C15S 1.25(9) . ?
C15S C16S 1.73(13) . ?
N9S C17S 0.7318(19) . ?
C17S C18S 1.3743(16) . ?
